data_2003038
loop_
_publ_author_name
'Fukushima, S.'
'Ito, Y.'
'Hosomi, H.'
'Ohba, S.'

_publ_section_title
;
 Structures and Photoreactivities of 2,4,6-Triisopropylbenzophenones
;
_journal_issue 6
_journal_name_full 'Acta Crystallographica Section B'
_journal_page_first 895
_journal_page_last 906
_journal_paper_doi 10.1107/S0108768198005515
_journal_volume 54
_journal_year 1998
_chemical_formula_moiety 'C23 H30 O2'
_chemical_formula_sum 'C23 H30 O2'
_chemical_formula_weight 338.49
_chemical_name_systematic
;
3'-methoxy-2,4,6-triisopropylbenzophenone
;
_space_group_IT_number 14
_symmetry_cell_setting monoclinic
_symmetry_space_group_name_Hall '-P 2yn'
_symmetry_space_group_name_H-M 'P 1 21/n 1'
_atom_type_scat_source 'International Tables Vol.IV(1974)'
_cell_angle_alpha 90.00
_cell_angle_beta 91.61(3)
_cell_angle_gamma 90.00
_cell_formula_units_Z 4
_cell_length_a 10.765(3)
_cell_length_b 17.292(4)
_cell_length_c 11.228(4)
_cell_measurement_reflns_used 25
_cell_measurement_temperature 293
_cell_measurement_theta_max 15
_cell_measurement_theta_min 10
_cell_volume 2089.2(11)
_computing_cell_refinement
; AFC/MSC Diffractometer Control System
(Rigaku Corporation, 1993)
;
_computing_data_collection ' AFC/MSC Diffractometer Control System'
_computing_data_reduction 'local programs'
_computing_molecular_graphics CRYSTAN-GM
_computing_publication_material CRYSTAN-GM
_computing_structure_refinement CRYSTAN-GM
_computing_structure_solution ' CRYSTAN-GM (Edwards, Gilmore, Mackay & Stewart, 1996)'
_diffrn_measurement_device_type 'Rigaku AFC-5'
_diffrn_measurement_method \q-2\q
_diffrn_radiation_type 'Mo K\a'
_diffrn_radiation_wavelength 0.71073
_diffrn_reflns_av_R_equivalents 0.020
_diffrn_reflns_limit_h_max 13
_diffrn_reflns_limit_h_min 0
_diffrn_reflns_limit_k_max 21
_diffrn_reflns_limit_k_min 0
_diffrn_reflns_limit_l_max 13
_diffrn_reflns_limit_l_min -13
_diffrn_reflns_number 3895
_diffrn_reflns_theta_max 25.0
_diffrn_standards_decay_% 0
_diffrn_standards_interval_count 100
_diffrn_standards_number 3
_exptl_absorpt_coefficient_mu 0.067
_exptl_absorpt_correction_type none
_exptl_crystal_colour Colourless
_exptl_crystal_density_diffrn 1.076
_exptl_crystal_density_method 'not measured'
_exptl_crystal_description Prism
_exptl_crystal_F_000 736
_exptl_crystal_size_max 0.7
_exptl_crystal_size_mid 0.5
_exptl_crystal_size_min 0.5
_refine_diff_density_max 0.18
_refine_diff_density_min -0.20
_refine_ls_extinction_method None
_refine_ls_goodness_of_fit_obs 1.18
_refine_ls_hydrogen_treatment 'H atoms riding'
_refine_ls_number_parameters 226
_refine_ls_number_reflns 2155
_refine_ls_R_factor_obs 0.066
_refine_ls_shift/esd_max 0.01
_refine_ls_shift/esd_mean 0.0007
_refine_ls_structure_factor_coef F
_refine_ls_weighting_details 'w=1/[\s ^2^(F) + 0.0009F^2^]'
_refine_ls_weighting_scheme calc
_refine_ls_wR_factor_obs 0.063
_reflns_number_observed 2155
_reflns_number_total 3688
_reflns_threshold_expression '|F~o~| > 3\s(|F~o~|)'
_cod_data_source_file oa0012.cif
_cod_data_source_block II
_cod_depositor_comments
;
The following automatic conversions were performed:
'_symmetry_cell_setting' value 'Monoclinic' changed to 'monoclinic'
according to '/home/saulius/struct/CIF-dictionaries/cif_core.dic'
dictionary named 'cif_core.dic' version 2.4.1 from 2010-06-29.

Automatic conversion script
Id: cif_fix_enum 1527 2010-12-29 10:47:43Z saulius 

The following automatic conversions were performed:

'_atom_site_thermal_displace_type' tag value 'Uij' was replaced with
'Uani' value 25 times.

Automatic conversion script
Id: cif_fix_values 1646 2011-03-28 12:23:43Z adriana 

The following automatic conversions were performed:

'_symmetry_cell_setting' value 'Monoclinic' changed to 'monoclinic'
according to /home/saulius/struct/CIF-dictionaries/cif_core.dic
dictionary named 'cif_core.dic' version 2.4.1 from 2010-06-29.

Automatic conversion script
Id: cif_fix_values 1715 2011-07-08 13:25:40Z adriana 
;
_cod_original_cell_volume 2089.3(11)
_cod_original_sg_symbol_H-M 'P 21/n        '
_cod_database_code 2003038
_cod_database_fobs_code 2003038

loop_
_symmetry_equiv_pos_as_xyz
+X,+Y,+Z
-X,-Y,-Z
-X+0.5,+Y+0.5,-Z+0.5
+X+0.5,-Y+0.5,+Z+0.5

loop_
_atom_site_aniso_label
_atom_site_aniso_U_11
_atom_site_aniso_U_22
_atom_site_aniso_U_33
_atom_site_aniso_U_12
_atom_site_aniso_U_13
_atom_site_aniso_U_23
O1 0.0680(10) 0.0980(10) 0.0500(10) 0.0260(10) 0.0050(10) 0.0040(10)
O2 0.0590(10) 0.1040(10) 0.097(2) 0.0280(10) 0.0050(10) -0.0020(10)
C3 0.0600(10) 0.048(2) 0.0590(10) 0.0010(10) 0.0010(10) 0.0020(10)
C4 0.063(2) 0.0480(10) 0.068(2) 0.0090(10) -0.0030(10) 0.0000(10)
C5 0.0600(10) 0.057(2) 0.0600(10) 0.0130(10) -0.0020(10) -0.0010(10)
C6 0.0520(10) 0.056(2) 0.068(2) 0.0020(10) -0.0050(10) -0.0040(10)
C7 0.0540(10) 0.0500(10) 0.0580(10) 0.0020(10) -0.0020(10) 0.0000(10)
C8 0.0450(10) 0.054(2) 0.0470(10) 0.0040(10) 0.0020(10) 0.0020(10)
C9 0.0550(10) 0.0520(10) 0.0530(10) 0.0020(10) 0.0000(10) 0.0030(10)
C10 0.0500(10) 0.0530(10) 0.0520(10) -0.0010(10) 0.0070(10) 0.0000(10)
C11 0.0470(10) 0.0510(10) 0.0560(10) -0.0030(10) 0.0040(10) -0.0020(10)
C12 0.0480(10) 0.057(2) 0.075(2) -0.0020(10) 0.0070(10) -0.0040(10)
C13 0.080(2) 0.078(2) 0.082(2) 0.013(2) 0.032(2) 0.002(2)
C14 0.113(2) 0.100(2) 0.058(2) 0.014(2) 0.033(2) 0.011(2)
C15 0.078(2) 0.088(2) 0.056(2) 0.0190(10) 0.0110(10) 0.0150(10)
C16 0.071(2) 0.054(2) 0.080(2) -0.0090(10) -0.0070(10) -0.0020(10)
C17 0.122(3) 0.146(3) 0.107(2) -0.071(2) 0.001(2) 0.019(2)
C18 0.126(3) 0.124(3) 0.108(2) -0.046(2) 0.003(2) -0.041(2)
C19 0.062(2) 0.068(2) 0.090(2) 0.0160(10) -0.0090(10) -0.0050(10)
C20 0.069(2) 0.112(3) 0.147(3) 0.014(2) 0.014(2) 0.002(2)
C21 0.119(3) 0.120(3) 0.094(2) 0.052(2) -0.037(2) -0.014(2)
C22 0.062(2) 0.0450(10) 0.089(2) -0.0020(10) -0.0070(10) -0.0060(10)
C23 0.104(2) 0.065(2) 0.165(3) -0.010(2) 0.023(2) 0.012(2)
C24 0.196(4) 0.075(2) 0.115(3) 0.032(2) -0.035(3) -0.030(2)
C25 0.089(2) 0.147(3) 0.103(2) 0.053(2) -0.025(2) -0.006(2)

loop_
_atom_site_label
_atom_site_fract_x
_atom_site_fract_y
_atom_site_fract_z
_atom_site_U_iso_or_equiv
_atom_site_thermal_displace_type
_atom_site_occupancy
O1 0.71920(10) 0.26420(10) 0.95820(10) 0.0721(7) Uani 1.000
O2 1.1053(2) 0.12790(10) 0.8249(2) 0.0866(8) Uani 1.000
C3 0.5924(2) 0.38850(10) 0.7998(2) 0.0556(9) Uani 1.000
C4 0.4802(2) 0.42260(10) 0.7687(2) 0.0599(9) Uani 1.000
C5 0.3773(2) 0.37980(10) 0.7311(2) 0.0588(9) Uani 1.000
C6 0.3910(2) 0.30090(10) 0.7178(2) 0.0588(9) Uani 1.000
C7 0.5018(2) 0.26300(10) 0.7486(2) 0.0538(8) Uani 1.000
C8 0.6013(2) 0.30750(10) 0.7929(2) 0.0487(8) Uani 1.000
C9 0.7130(2) 0.26830(10) 0.8495(2) 0.0535(8) Uani 1.000
C10 0.8157(2) 0.23730(10) 0.7776(2) 0.0514(8) Uani 1.000
C11 0.9107(2) 0.19800(10) 0.8375(2) 0.0515(8) Uani 1.000
C12 1.0086(2) 0.16820(10) 0.7747(2) 0.0602(9) Uani 1.000
C13 1.0122(3) 0.1779(2) 0.6531(3) 0.0800(10) Uani 1.000
C14 0.9181(3) 0.2169(2) 0.5943(2) 0.0900(10) Uani 1.000
C15 0.8184(2) 0.2470(2) 0.6555(2) 0.0740(10) Uani 1.000
C16 0.7049(2) 0.43730(10) 0.8388(2) 0.0684(9) Uani 1.000
C17 0.7497(3) 0.4862(2) 0.7375(3) 0.125(2) Uani 1.000
C18 0.6813(3) 0.4869(2) 0.9459(3) 0.120(2) Uani 1.000
C19 0.2534(2) 0.4199(2) 0.7080(2) 0.0740(10) Uani 1.000
C20 0.1544(3) 0.3889(2) 0.7870(3) 0.1090(10) Uani 1.000
C21 0.2116(3) 0.4171(2) 0.5797(3) 0.1110(10) Uani 1.000
C22 0.5135(2) 0.17520(10) 0.7377(2) 0.0656(9) Uani 1.000
C23 0.4343(3) 0.1340(2) 0.8270(3) 0.1110(10) Uani 1.000
C24 0.4833(4) 0.1476(2) 0.6118(3) 0.129(2) Uani 1.000
C25 1.1037(3) 0.1126(2) 0.9478(3) 0.113(2) Uani 1.000
H4 0.47240 0.47780 0.77480 0.10 Uiso 1.000
H6 0.32190 0.27140 0.68660 0.10 Uiso 1.000
H11 0.90890 0.19140 0.92240 0.10 Uiso 1.000
H13 1.07980 0.15710 0.60930 0.10 Uiso 1.000
H14 0.92220 0.22390 0.50970 0.10 Uiso 1.000
H15 0.75230 0.27380 0.61390 0.10 Uiso 1.000
H16 0.77090 0.40290 0.86290 0.15 Uiso 1.000
H17A 0.82140 0.51570 0.76240 0.15 Uiso 1.000
H17B 0.68370 0.52060 0.71330 0.15 Uiso 1.000
H17C 0.77000 0.45380 0.67130 0.15 Uiso 1.000
H18A 0.75310 0.51640 0.97090 0.15 Uiso 1.000
H18B 0.65660 0.45420 1.01020 0.15 Uiso 1.000
H18C 0.61440 0.52150 0.92550 0.15 Uiso 1.000
H19 0.26310 0.47410 0.72490 0.15 Uiso 1.000
H20A 0.07620 0.41450 0.77360 0.15 Uiso 1.000
H20B 0.18020 0.39510 0.86890 0.15 Uiso 1.000
H20C 0.14460 0.33480 0.77010 0.15 Uiso 1.000
H21A 0.13330 0.44270 0.56630 0.15 Uiso 1.000
H21B 0.20400 0.36380 0.55670 0.15 Uiso 1.000
H21C 0.27360 0.44130 0.53250 0.15 Uiso 1.000
H22 0.59880 0.16120 0.75300 0.15 Uiso 1.000
H23A 0.44290 0.07890 0.82050 0.15 Uiso 1.000
H23B 0.34900 0.14800 0.81170 0.15 Uiso 1.000
H23C 0.45840 0.15000 0.90620 0.15 Uiso 1.000
H24A 0.49190 0.09250 0.60530 0.15 Uiso 1.000
H24B 0.53700 0.17240 0.55670 0.15 Uiso 1.000
H24C 0.39890 0.16200 0.59280 0.15 Uiso 1.000
H25A 1.17120 0.08440 0.98490 0.15 Uiso 1.000
H25B 1.02920 0.08390 0.96150 0.15 Uiso 1.000
H25C 1.09890 0.16150 0.98790 0.15 Uiso 1.000

loop_
_geom_angle_atom_site_label_1
_geom_angle_atom_site_label_2
_geom_angle_atom_site_label_3
_geom_angle
_geom_angle_publ_flag
C12 O2 C25 118.2(3) yes
C4 C3 C8 118.2(2) yes
C4 C3 C16 121.1(3) yes
C8 C3 C16 120.7(2) yes
C3 C4 C5 122.3(3) yes
C4 C5 C6 118.2(3) yes
C4 C5 C19 119.9(3) yes
C6 C5 C19 121.9(3) yes
C5 C6 C7 122.0(3) yes
C6 C7 C8 118.0(2) yes
C6 C7 C22 121.2(2) yes
C8 C7 C22 120.7(2) yes
C3 C8 C7 121.0(2) yes
C3 C8 C9 118.7(2) yes
C7 C8 C9 119.8(2) yes
O1 C9 C8 117.9(2) yes
O1 C9 C10 120.0(2) yes
C8 C9 C10 122.0(2) yes
C9 C10 C11 117.6(2) yes
C9 C10 C15 122.1(2) yes
C11 C10 C15 120.3(2) yes
C10 C11 C12 119.8(3) yes
O2 C12 C11 124.3(3) yes
O2 C12 C13 115.5(3) yes
C11 C12 C13 120.2(3) yes
C12 C13 C14 119.8(3) yes
C13 C14 C15 121.1(3) yes
C10 C15 C14 118.8(3) yes
C3 C16 C17 111.2(3) yes
C3 C16 C18 113.1(3) yes
C17 C16 C18 110.4(3) yes
C5 C19 C20 111.7(3) yes
C5 C19 C21 112.8(3) yes
C20 C19 C21 110.9(3) yes
C7 C22 C23 111.4(3) yes
C7 C22 C24 111.8(3) yes
C23 C22 C24 111.0(3) yes
C3 C4 H4 118.9 no
C5 C4 H4 118.7 no
C5 C6 H6 118.7 no
C7 C6 H6 119.3 no
C10 C11 H11 120.3 no
C12 C11 H11 119.9 no
C12 C13 H13 120.3 no
C14 C13 H13 119.9 no
C13 C14 H14 119 no
C15 C14 H14 119.9 no
C10 C15 H15 120.4 no
C14 C15 H15 120.8 no
C3 C16 H16 108.2 no
C17 C16 H16 108.1 no
C18 C16 H16 105.6 no
C16 C17 H17A 110.5 no
C16 C17 H17B 108.1 no
C16 C17 H17C 109.9 no
H17A C17 H17B 109.6 no
H17A C17 H17C 109.7 no
H17B C17 H17C 109 no
C16 C18 H18A 112.5 no
C16 C18 H18B 108.8 no
C16 C18 H18C 107.9 no
H18A C18 H18B 109.3 no
H18A C18 H18C 109.3 no
H18B C18 H18C 109 no
C5 C19 H19 108.7 no
C20 C19 H19 107.8 no
C21 C19 H19 104.4 no
C19 C20 H20A 112.1 no
C19 C20 H20B 109.6 no
C19 C20 H20C 107.8 no
H20A C20 H20B 109.1 no
H20A C20 H20C 109.1 no
H20B C20 H20C 109 no
C19 C21 H21A 112 no
C19 C21 H21B 108.1 no
C19 C21 H21C 108.8 no
H21A C21 H21B 109.4 no
H21A C21 H21C 109.5 no
H21B C21 H21C 109 no
C7 C22 H22 108.5 no
C23 C22 H22 108.5 no
C24 C22 H22 105.4 no
C22 C23 H23A 111.1 no
C22 C23 H23B 108.5 no
C22 C23 H23C 109.6 no
H23A C23 H23B 109.3 no
H23A C23 H23C 109.4 no
H23B C23 H23C 109 no
C22 C24 H24A 111.3 no
C22 C24 H24B 110 no
C22 C24 H24C 107.6 no
H24A C24 H24B 109.5 no
H24A C24 H24C 109.5 no
H24B C24 H24C 108.9 no
O2 C25 H25A 119.4 no
O2 C25 H25B 106.7 no
O2 C25 H25C 107.3 no
H25A C25 H25B 107.1 no
H25A C25 H25C 107.1 no
H25B C25 H25C 108.9 no

loop_
_geom_bond_atom_site_label_1
_geom_bond_atom_site_label_2
_geom_bond_distance
_geom_bond_publ_flag
O1 C9 1.222(3) yes
O2 C12 1.362(3) yes
O2 C25 1.406(4) yes
C3 C4 1.380(4) yes
C3 C8 1.406(4) yes
C3 C16 1.530(4) yes
C4 C5 1.388(4) yes
C5 C6 1.381(4) yes
C5 C19 1.519(4) yes
C6 C7 1.396(4) yes
C7 C8 1.399(3) yes
C7 C22 1.529(4) yes
C8 C9 1.505(3) yes
C9 C10 1.487(3) yes
C10 C11 1.386(3) yes
C10 C15 1.382(4) yes
C11 C12 1.384(4) yes
C12 C13 1.377(4) yes
C13 C14 1.371(5) yes
C14 C15 1.392(4) yes
C16 C17 1.507(5) yes
C16 C18 1.504(5) yes
C19 C20 1.504(5) yes
C19 C21 1.498(5) yes
C22 C23 1.513(5) yes
C22 C24 1.519(5) yes
C4 H4 0.961 no
C6 H6 0.960 no
C11 H11 0.961 no
C13 H13 0.960 no
C14 H14 0.960 no
C15 H15 0.959 no
C16 H16 0.960 no
C17 H17A 0.960 no
C17 H17B 0.960 no
C17 H17C 0.961 no
C18 H18A 0.961 no
C18 H18B 0.960 no
C18 H18C 0.959 no
C19 H19 0.961 no
C20 H20A 0.959 no
C20 H20B 0.959 no
C20 H20C 0.960 no
C21 H21A 0.960 no
C21 H21B 0.960 no
C21 H21C 0.960 no
C22 H22 0.960 no
C23 H23A 0.960 no
C23 H23B 0.960 no
C23 H23C 0.960 no
C24 H24A 0.960 no
C24 H24B 0.960 no
C24 H24C 0.960 no
C25 H25A 0.960 no
C25 H25B 0.959 no
C25 H25C 0.960 no

loop_
_cod_related_entry_id
_cod_related_entry_database
_cod_related_entry_code
1 ChemSpider 30652137
